data_2201786
loop_
_publ_author_name
'Vasiliev, Alexander D.'
'Astachov, Alexander M.'
'Molokeev, Maxim S.'
'Kruglyakova, Ludmila A.'
'Stepanov, Rudolf S.'

_publ_section_title
;
 1-Ethyl-2-nitroguanidine
;
_journal_issue 2
_journal_name_full 'Acta Crystallographica Section E'
_journal_page_first o193
_journal_page_last o194
_journal_paper_doi 10.1107/S1600536803001089
_journal_volume 59
_journal_year 2003
_chemical_formula_iupac 'C3 H8 N4 O2'
_chemical_formula_moiety 'C3 H8 N4 O2'
_chemical_formula_sum 'C3 H8 N4 O2'
_chemical_formula_weight 132.13
_chemical_name_systematic
;
1-Ethyl-2-nitroguanidine
;
_space_group_IT_number 14
_symmetry_cell_setting monoclinic
_symmetry_space_group_name_Hall '-P 2yn'
_symmetry_space_group_name_H-M 'P 1 21/n 1'
_atom_sites_solution_hydrogens difmap
_atom_sites_solution_primary direct
_atom_sites_solution_secondary difmap
_cell_angle_alpha 90.00
_cell_angle_beta 96.119(8)
_cell_angle_gamma 90.00
_cell_formula_units_Z 4
_cell_length_a 8.9336(9)
_cell_length_b 16.087(2)
_cell_length_c 4.3173(4)
_cell_measurement_reflns_used 25
_cell_measurement_temperature 293(2)
_cell_measurement_theta_max 27
_cell_measurement_theta_min 20
_cell_volume 616.93(11)
_computing_cell_refinement 'KM-4 Software'
_computing_data_collection 'KM-4 Software (Kuma, 1991)'
_computing_data_reduction 'DATARED in KM-4 Software'
_computing_molecular_graphics 'SHELXTL (Sheldrick, 1995)'
_computing_publication_material SHELXL97
_computing_structure_refinement 'SHELXL97 (Sheldrick, 1997)'
_computing_structure_solution 'SHELXS97 (Sheldrick, 1997)'
_diffrn_ambient_temperature 293(2)
_diffrn_measured_fraction_theta_full 0.99
_diffrn_measured_fraction_theta_max 0.99
_diffrn_measurement_device_type 'Kuma KM-4'
_diffrn_measurement_method \q/2\q
_diffrn_radiation_monochromator graphite
_diffrn_radiation_source 'fine-focus sealed tube'
_diffrn_radiation_type 'Cu K\a'
_diffrn_radiation_wavelength 1.5418
_diffrn_reflns_av_R_equivalents 0.0342
_diffrn_reflns_av_sigmaI/netI 0.0155
_diffrn_reflns_limit_h_max 10
_diffrn_reflns_limit_h_min -10
_diffrn_reflns_limit_k_max 16
_diffrn_reflns_limit_k_min -19
_diffrn_reflns_limit_l_max 5
_diffrn_reflns_limit_l_min 0
_diffrn_reflns_number 1325
_diffrn_reflns_theta_full 69.92
_diffrn_reflns_theta_max 69.92
_diffrn_reflns_theta_min 5.50
_diffrn_standards_decay_% 'variation 0.5'
_diffrn_standards_interval_count 50
_diffrn_standards_number 2
_exptl_absorpt_coefficient_mu 1.021
_exptl_absorpt_correction_type none
_exptl_crystal_colour colourless
_exptl_crystal_density_diffrn 1.423
_exptl_crystal_density_method 'not measured'
_exptl_crystal_description 'Transparent lump'
_exptl_crystal_F_000 280
_exptl_crystal_size_max 0.32
_exptl_crystal_size_mid 0.27
_exptl_crystal_size_min 0.26
_refine_diff_density_max 0.190
_refine_diff_density_min -0.158
_refine_ls_extinction_coef 0.044(3)
_refine_ls_extinction_expression Fc^*^=kFc[1+0.001xFc^2^\l^3^/sin(2\q)]^-1/4^
_refine_ls_extinction_method SHELXL97
_refine_ls_goodness_of_fit_ref 1.042
_refine_ls_hydrogen_treatment mixed
_refine_ls_matrix_type full
_refine_ls_number_parameters 102
_refine_ls_number_reflns 1168
_refine_ls_number_restraints 0
_refine_ls_restrained_S_all 1.042
_refine_ls_R_factor_all 0.0397
_refine_ls_R_factor_gt 0.0358
_refine_ls_shift/su_max <0.001
_refine_ls_shift/su_mean 0.000
_refine_ls_structure_factor_coef Fsqd
_refine_ls_weighting_details 'w = 1/[\s^2^(Fo^2^)+(0.0632P)^2^+0.1271P] where P = (Fo^2^+2Fc^2^)/3'
_refine_ls_weighting_scheme calc
_refine_ls_wR_factor_gt 0.1031
_refine_ls_wR_factor_ref 0.1061
_reflns_number_gt 1049
_reflns_number_total 1168
_reflns_threshold_expression I>2\s(I)
_cod_data_source_file bt6224.cif
_cod_data_source_block I
_cod_depositor_comments
;
The following automatic conversions were performed:
'_symmetry_cell_setting' value 'Monoclinic' changed to 'monoclinic'
according to '/home/saulius/struct/CIF-dictionaries/cif_core.dic'
dictionary named 'cif_core.dic' version 2.4.1 from 2010-06-29.

Automatic conversion script
Id: cif_fix_enum 1527 2010-12-29 10:47:43Z saulius 

The following automatic conversions were performed:

'_symmetry_cell_setting' value 'Monoclinic' changed to 'monoclinic'
according to /home/saulius/struct/CIF-dictionaries/cif_core.dic
dictionary named 'cif_core.dic' version 2.4.1 from 2010-06-29.

Automatic conversion script
Id: cif_fix_values 1715 2011-07-08 13:25:40Z adriana 
;
_cod_original_cell_volume 616.92(11)
_cod_original_sg_symbol_H-M 'P 21/n'
_cod_database_code 2201786
_cod_database_fobs_code 2201786

loop_
_symmetry_equiv_pos_as_xyz
'x, y, z'
'-x+1/2, y+1/2, -z+1/2'
'-x, -y, -z'
'x-1/2, -y-1/2, z-1/2'

loop_
_atom_site_label
_atom_site_fract_x
_atom_site_fract_y
_atom_site_fract_z
_atom_site_U_iso_or_equiv
_atom_site_adp_type
_atom_site_calc_flag
_atom_site_refinement_flags
_atom_site_occupancy
_atom_site_disorder_assembly
_atom_site_disorder_group
_atom_site_type_symbol
N2 0.57727(12) 0.09681(6) 0.0506(3) 0.0382(3) Uani d . 1 . . N
O2 0.77500(13) 0.12035(7) -0.1876(3) 0.0613(4) Uani d . 1 . . O
O1 0.69759(14) 0.22180(6) 0.0805(3) 0.0653(4) Uani d . 1 . . O
C1 0.46666(14) 0.12472(7) 0.2220(3) 0.0338(3) Uani d . 1 . . C
N4 0.37411(13) 0.06484(7) 0.2869(3) 0.0385(3) Uani d . 1 . . N
H3 0.3882(18) 0.0184(12) 0.219(4) 0.048(4) Uiso d . 1 . . H
N1 0.68449(13) 0.14855(7) -0.0192(3) 0.0423(3) Uani d . 1 . . N
N3 0.44819(16) 0.20158(8) 0.3154(3) 0.0515(4) Uani d . 1 . . N
H2 0.367(2) 0.2150(12) 0.399(5) 0.064(5) Uiso d . 1 . . H
H1 0.518(2) 0.2338(13) 0.271(5) 0.068(6) Uiso d . 1 . . H
C2 0.24698(15) 0.07412(8) 0.4678(3) 0.0425(4) Uani d . 1 . . C
H4 0.2700 0.1168 0.622 0.046(4) Uiso calc R 1 . . H
H5 0.2329 0.0229 0.576 0.060(5) Uiso calc R 1 . . H
C3 0.10261(18) 0.09622(12) 0.2744(4) 0.0623(5) Uani d . 1 . . C
H6 0.1156 0.1468 0.166 0.074(6) Uiso calc R 1 . . H
H7 0.0247 0.1029 0.406 0.085(7) Uiso calc R 1 . . H
H8 0.0761 0.0530 0.128 0.084(7) Uiso calc R 1 . . H

loop_
_atom_site_aniso_label
_atom_site_aniso_U_11
_atom_site_aniso_U_22
_atom_site_aniso_U_33
_atom_site_aniso_U_12
_atom_site_aniso_U_13
_atom_site_aniso_U_23
N2 0.0375(6) 0.0255(6) 0.0531(7) -0.0023(4) 0.0122(5) -0.0029(4)
O2 0.0527(7) 0.0493(7) 0.0879(8) -0.0023(5) 0.0354(6) -0.0077(6)
O1 0.0680(8) 0.0315(6) 0.1025(9) -0.0163(5) 0.0380(7) -0.0124(5)
C1 0.0350(6) 0.0260(6) 0.0400(6) 0.0019(5) 0.0027(5) -0.0004(4)
N4 0.0413(6) 0.0268(6) 0.0490(7) -0.0002(4) 0.0119(5) -0.0024(4)
N1 0.0405(6) 0.0292(5) 0.0589(7) -0.0016(4) 0.0125(5) 0.0005(5)
N3 0.0491(8) 0.0283(6) 0.0813(9) -0.0009(5) 0.0262(7) -0.0089(6)
C2 0.0452(8) 0.0369(7) 0.0475(7) -0.0008(6) 0.0150(6) 0.0017(5)
C3 0.0420(9) 0.0712(12) 0.0736(11) -0.0015(8) 0.0054(8) -0.0116(9)

loop_
_atom_type_symbol
_atom_type_description
_atom_type_scat_dispersion_real
_atom_type_scat_dispersion_imag
_atom_type_scat_source
C C 0.0181 0.0091 'International Tables Vol C Tables 4.2.6.8 and 6.1.1.4'
O O 0.0492 0.0322 'International Tables Vol C Tables 4.2.6.8 and 6.1.1.4'
N N 0.0311 0.0180 'International Tables Vol C Tables 4.2.6.8 and 6.1.1.4'
H H 0.0000 0.0000 'International Tables Vol C Tables 4.2.6.8 and 6.1.1.4'

loop_
_geom_angle_atom_site_label_1
_geom_angle_atom_site_label_2
_geom_angle_atom_site_label_3
_geom_angle
_geom_angle_publ_flag
N1 N2 C1 119.72(10) yes
N3 C1 N4 121.28(12) yes
N3 C1 N2 126.41(12) yes
N4 C1 N2 112.31(11) yes
C1 N4 C2 125.65(11) yes
C1 N4 H3 117.8(11) no
C2 N4 H3 116.5(11) no
O2 N1 O1 120.36(11) yes
O2 N1 N2 115.99(11) yes
O1 N1 N2 123.64(11) yes
C1 N3 H2 119.8(13) no
C1 N3 H1 112.8(14) no
H2 N3 H1 127(2) no
N4 C2 C3 113.56(12) yes
N4 C2 H4 108.9 no
C3 C2 H4 108.9 no
N4 C2 H5 108.9 no
C3 C2 H5 108.9 no
H4 C2 H5 107.7 no
C2 C3 H6 109.5 no
C2 C3 H7 109.5 no
H6 C3 H7 109.5 no
C2 C3 H8 109.5 no
H6 C3 H8 109.5 no
H7 C3 H8 109.5 no

loop_
_geom_bond_atom_site_label_1
_geom_bond_atom_site_label_2
_geom_bond_site_symmetry_2
_geom_bond_distance
_geom_bond_publ_flag
N2 N1 . 1.3276(15) yes
N2 C1 . 1.3718(16) yes
O2 N1 . 1.2303(15) yes
O1 N1 . 1.2555(15) yes
C1 N3 . 1.3164(17) yes
C1 N4 . 1.3188(17) yes
N4 C2 . 1.4528(17) yes
N4 H3 . 0.817(18) no
N3 H2 . 0.87(2) no
N3 H1 . 0.85(2) no
C2 C3 . 1.502(2) yes
C2 H4 . 0.9626 no
C2 H5 . 0.9626 no
C3 H6 . 0.9515 no
C3 H7 . 0.9515 no
C3 H8 . 0.9515 no

loop_
_geom_hbond_atom_site_label_D
_geom_hbond_atom_site_label_H
_geom_hbond_atom_site_label_A
_geom_hbond_site_symmetry_A
_geom_hbond_distance_DH
_geom_hbond_distance_HA
_geom_hbond_distance_DA
_geom_hbond_angle_DHA
_geom_hbond_publ_flag
N4 H3 N2 3_655 0.82(2) 2.23(2) 3.035(2) 170.0(10) yes
N3 H2 O1 4_566 0.87(2) 2.04(2) 2.896(2) 165.0(10) yes
N3 H1 O1 1_555 0.85(2) 1.89(2) 2.565(2) 136.0(10) yes

loop_
_geom_torsion_atom_site_label_1
_geom_torsion_atom_site_label_2
_geom_torsion_atom_site_label_3
_geom_torsion_atom_site_label_4
_geom_torsion
_geom_torsion_publ_flag
N1 N2 C1 N3 4.4(2) yes
N1 N2 C1 N4 -176.27(11) yes
N3 C1 N4 C2 -1.5(2) yes
N2 C1 N4 C2 179.13(12) yes
C1 N2 N1 O2 -176.20(12) yes
C1 N2 N1 O1 4.9(2) yes
C1 N4 C2 C3 89.75(17) yes

loop_
_cod_related_entry_id
_cod_related_entry_database
_cod_related_entry_code
1 ChemSpider 35049
